data_4073160
loop_
_publ_author_name
'Shen, Hao'
'Chan, Hoi-Shan'
'Xie, Zuowei'

_publ_section_title
;
 Synthesis, Structure, and Reactivity of
 [\s:\h1:\h5-(OCH2)(Me2NCH2)C2B9H9]Ti(NR2) (R = Me, Et)
;
_journal_issue 10
_journal_name_full Organometallics
_journal_page_first 2694
_journal_paper_doi 10.1021/om070128q
_journal_volume 26
_journal_year 2007
_chemical_formula_sum 'C21 H47 B9 N4 O Ti'
_chemical_formula_weight 516.82
_chemical_name_systematic
; 
 ? 
;
_space_group_IT_number 2
_symmetry_cell_setting triclinic
_symmetry_space_group_name_Hall '-P 1'
_symmetry_space_group_name_H-M 'P -1'
_atom_sites_solution_hydrogens geom
_atom_sites_solution_primary direct
_atom_sites_solution_secondary difmap
_audit_creation_method SHELXL-97
_cell_angle_alpha 100.07(3)
_cell_angle_beta 105.59(3)
_cell_angle_gamma 104.93(3)
_cell_formula_units_Z 2
_cell_length_a 9.799(2)
_cell_length_b 11.521(2)
_cell_length_c 14.453(3)
_cell_measurement_temperature 293(2)
_cell_volume 1465.4(7)
_computing_cell_refinement 'BIOTEX RIGAKU'
_computing_data_collection 'RAXIS-IIC RIGAKU'
_computing_data_reduction 'BIOTEX RIGAKU'
_computing_molecular_graphics 'SIEMENS SHELXTL'
_computing_publication_material 'SIEMENS SHELXTL'
_computing_structure_refinement 'SHELXL-97 (Sheldrick, 1997)'
_computing_structure_solution 'SHELXS-97 (Sheldrick, 1990)'
_diffrn_ambient_temperature 293(2)
_diffrn_measured_fraction_theta_full 0.875
_diffrn_measured_fraction_theta_max 0.875
_diffrn_measurement_device_type 'RAXIS-IIC RIGAKU'
_diffrn_measurement_method IP
_diffrn_radiation_monochromator graphite
_diffrn_radiation_source 'fine-focus sealed tube'
_diffrn_radiation_type MoK\a
_diffrn_radiation_wavelength 0.71073
_diffrn_reflns_av_R_equivalents 0.0000
_diffrn_reflns_av_sigmaI/netI 0.0463
_diffrn_reflns_limit_h_max 10
_diffrn_reflns_limit_h_min -10
_diffrn_reflns_limit_k_max 13
_diffrn_reflns_limit_k_min 0
_diffrn_reflns_limit_l_max 17
_diffrn_reflns_limit_l_min -17
_diffrn_reflns_number 4727
_diffrn_reflns_theta_full 25.42
_diffrn_reflns_theta_max 25.42
_diffrn_reflns_theta_min 1.52
_exptl_absorpt_coefficient_mu 0.314
_exptl_absorpt_correction_T_max 1.0000
_exptl_absorpt_correction_T_min 0.8588
_exptl_absorpt_correction_type sadabs
_exptl_crystal_colour orange
_exptl_crystal_density_diffrn 1.171
_exptl_crystal_density_method 'not measured'
_exptl_crystal_description block
_exptl_crystal_F_000 552
_exptl_crystal_size_max 0.50
_exptl_crystal_size_mid 0.40
_exptl_crystal_size_min 0.20
_refine_diff_density_max 0.208
_refine_diff_density_min -0.395
_refine_diff_density_rms 0.051
_refine_ls_extinction_method none
_refine_ls_goodness_of_fit_ref 1.067
_refine_ls_hydrogen_treatment riding
_refine_ls_matrix_type full
_refine_ls_number_parameters 325
_refine_ls_number_reflns 4727
_refine_ls_number_restraints 0
_refine_ls_restrained_S_all 1.067
_refine_ls_R_factor_all 0.0489
_refine_ls_R_factor_gt 0.0474
_refine_ls_shift/su_max 0.000
_refine_ls_shift/su_mean 0.000
_refine_ls_structure_factor_coef Fsqd
_refine_ls_weighting_details 'calc w=1/[\s^2^(Fo^2^)+(0.0867P)^2^+0.3344P] where P=(Fo^2^+2Fc^2^)/3'
_refine_ls_weighting_scheme calc
_refine_ls_wR_factor_gt 0.1442
_refine_ls_wR_factor_ref 0.1468
_reflns_number_gt 4557
_reflns_number_total 4727
_reflns_threshold_expression >2sigma(I)
_cod_data_source_file om070128qsi20070208_104122.cif
_cod_data_source_block 7
_cod_depositor_comments
;
The following automatic conversions were performed:

'_symmetry_cell_setting' value 'Triclinic' changed to 'triclinic'
according to /home/saulius/struct/CIF-dictionaries/cif_core.dic
dictionary named 'cif_core.dic' version 2.4.1 from 2010-06-29.

Automatic conversion script
Id: cif_fix_values 1715 2011-07-08 13:25:40Z adriana 
;
_cod_original_cell_volume 1465.4(5)
_cod_original_sg_symbol_H-M P-1
_cod_database_code 4073160

loop_
_symmetry_equiv_pos_as_xyz
'x, y, z'
'-x, -y, -z'

loop_
_atom_site_label
_atom_site_type_symbol
_atom_site_fract_x
_atom_site_fract_y
_atom_site_fract_z
_atom_site_U_iso_or_equiv
_atom_site_adp_type
_atom_site_occupancy
_atom_site_symmetry_multiplicity
_atom_site_calc_flag
_atom_site_refinement_flags
Ti1 Ti 0.62288(4) 0.15486(3) 0.81267(2) 0.04484(16) Uani 1 1 d .
O1 O 0.57709(17) 0.01615(13) 0.86648(11) 0.0545(4) Uani 1 1 d .
N1 N 0.6462(2) 0.26218(16) 0.97084(13) 0.0526(4) Uani 1 1 d .
N2 N 0.5116(2) 0.27703(16) 0.74802(13) 0.0519(4) Uani 1 1 d .
N3 N 0.3016(2) 0.1785(2) 0.59506(14) 0.0653(5) Uani 1 1 d .
N4 N 0.4311(2) 0.07003(16) 0.69567(13) 0.0534(4) Uani 1 1 d .
B3 B 0.7912(3) 0.0648(2) 0.7588(2) 0.0552(6) Uani 1 1 d .
H3 H 0.7144 -0.0194 0.7009 0.066 Uiso 1 1 calc R
B4 B 0.8194(3) 0.2123(2) 0.7349(2) 0.0558(6) Uani 1 1 d .
H4 H 0.7655 0.2288 0.6634 0.067 Uiso 1 1 calc R
B5 B 0.8649(3) 0.3179(2) 0.85174(19) 0.0545(6) Uani 1 1 d .
H5 H 0.8382 0.4054 0.8574 0.065 Uiso 1 1 calc R
B6 B 1.0087(3) 0.1674(3) 0.9567(2) 0.0637(7) Uani 1 1 d .
H6 H 1.0660 0.1525 1.0281 0.076 Uiso 1 1 calc R
B7 B 0.9618(3) 0.0582(3) 0.8398(2) 0.0638(7) Uani 1 1 d .
H7 H 0.9902 -0.0285 0.8358 0.077 Uiso 1 1 calc R
B8 B 0.9651(3) 0.1416(3) 0.7465(2) 0.0645(7) Uani 1 1 d .
H8 H 0.9984 0.1098 0.6821 0.077 Uiso 1 1 calc R
B9 B 1.0113(3) 0.3031(3) 0.8056(2) 0.0646(7) Uani 1 1 d .
H9 H 1.0744 0.3770 0.7798 0.078 Uiso 1 1 calc R
B10 B 1.0370(3) 0.3177(3) 0.9343(2) 0.0642(7) Uani 1 1 d .
H10 H 1.1152 0.4012 0.9924 0.077 Uiso 1 1 calc R
B11 B 1.1006(3) 0.2075(3) 0.8698(2) 0.0667(7) Uani 1 1 d .
H11 H 1.2201 0.2189 0.8846 0.080 Uiso 1 1 calc R
C1 C 0.8669(2) 0.23377(19) 0.93504(15) 0.0507(5) Uani 1 1 d .
C2 C 0.8274(2) 0.08885(19) 0.88191(16) 0.0515(5) Uani 1 1 d .
C11 C 0.8062(3) 0.2702(2) 1.01888(16) 0.0599(6) Uani 1 1 d .
H11A H 0.8112 0.2140 1.0615 0.072 Uiso 1 1 calc R
H11B H 0.8645 0.3542 1.0590 0.072 Uiso 1 1 calc R
C12 C 0.5450(3) 0.1932(2) 1.01896(19) 0.0686(7) Uani 1 1 d .
H12A H 0.5617 0.2443 1.0836 0.103 Uiso 1 1 calc R
H12B H 0.5661 0.1176 1.0256 0.103 Uiso 1 1 calc R
H12C H 0.4427 0.1737 0.9784 0.103 Uiso 1 1 calc R
C13 C 0.6281(3) 0.3883(2) 0.98093(19) 0.0647(6) Uani 1 1 d .
H13A H 0.6392 0.4238 1.0488 0.097 Uiso 1 1 calc R
H13B H 0.5305 0.3810 0.9386 0.097 Uiso 1 1 calc R
H13C H 0.7030 0.4410 0.9618 0.097 Uiso 1 1 calc R
C14 C 0.7140(3) -0.0046(2) 0.91028(19) 0.0584(6) Uani 1 1 d .
H14A H 0.7091 -0.0894 0.8832 0.070 Uiso 1 1 calc R
H14B H 0.7390 0.0117 0.9820 0.070 Uiso 1 1 calc R
C15 C 0.4113(2) 0.17753(19) 0.67698(15) 0.0502(5) Uani 1 1 d .
C16 C 0.2137(3) 0.2618(3) 0.5986(3) 0.0849(9) Uani 1 1 d .
H16A H 0.2397 0.3089 0.6661 0.127 Uiso 1 1 calc R
H16B H 0.1093 0.2142 0.5740 0.127 Uiso 1 1 calc R
H16C H 0.2340 0.3176 0.5582 0.127 Uiso 1 1 calc R
C17 C 0.2738(4) 0.0987(3) 0.4969(2) 0.0976(11) Uani 1 1 d .
H17A H 0.3374 0.0476 0.5028 0.146 Uiso 1 1 calc R
H17B H 0.2948 0.1496 0.4532 0.146 Uiso 1 1 calc R
H17C H 0.1710 0.0467 0.4702 0.146 Uiso 1 1 calc R
C21 C 0.5702(3) 0.40195(19) 0.73099(17) 0.0580(6) Uani 1 1 d .
H21A H 0.6742 0.4348 0.7756 0.070 Uiso 1 1 calc R
C22 C 0.4992(4) 0.5005(2) 0.7640(2) 0.0800(9) Uani 1 1 d .
H22A H 0.4002 0.4825 0.7169 0.096 Uiso 1 1 calc R
H22B H 0.4898 0.4985 0.8288 0.096 Uiso 1 1 calc R
C23 C 0.5997(5) 0.6302(3) 0.7689(2) 0.0998(12) Uani 1 1 d .
H23A H 0.5528 0.6916 0.7861 0.120 Uiso 1 1 calc R
H23B H 0.6948 0.6507 0.8212 0.120 Uiso 1 1 calc R
C24 C 0.6279(4) 0.6374(3) 0.6710(3) 0.0901(9) Uani 1 1 d .
H24A H 0.7008 0.7173 0.6805 0.108 Uiso 1 1 calc R
H24B H 0.5356 0.6319 0.6215 0.108 Uiso 1 1 calc R
C25 C 0.6850(4) 0.5336(3) 0.6328(3) 0.0840(8) Uani 1 1 d .
H25A H 0.7852 0.5473 0.6765 0.101 Uiso 1 1 calc R
H25B H 0.6901 0.5358 0.5670 0.101 Uiso 1 1 calc R
C26 C 0.5819(3) 0.4040(2) 0.62768(19) 0.0650(6) Uani 1 1 d .
H26A H 0.4833 0.3869 0.5803 0.078 Uiso 1 1 calc R
H26B H 0.6227 0.3401 0.6056 0.078 Uiso 1 1 calc R
C31 C 0.3063(3) -0.05053(19) 0.65855(17) 0.0553(5) Uani 1 1 d .
H31A H 0.2292 -0.0440 0.6022 0.066 Uiso 1 1 calc R
C32 C 0.2344(3) -0.0783(2) 0.73744(19) 0.0649(6) Uani 1 1 d .
H32A H 0.1995 -0.0104 0.7595 0.078 Uiso 1 1 calc R
H32B H 0.3084 -0.0849 0.7945 0.078 Uiso 1 1 calc R
C33 C 0.1017(3) -0.2009(3) 0.6952(2) 0.0764(7) Uani 1 1 d .
H33A H 0.0604 -0.2186 0.7470 0.092 Uiso 1 1 calc R
H33B H 0.0238 -0.1918 0.6418 0.092 Uiso 1 1 calc R
C34 C 0.1517(4) -0.3087(3) 0.6558(3) 0.0917(10) Uani 1 1 d .
H34A H 0.0657 -0.3836 0.6258 0.110 Uiso 1 1 calc R
H34B H 0.2214 -0.3236 0.7106 0.110 Uiso 1 1 calc R
C35 C 0.2267(4) -0.2809(3) 0.5785(3) 0.0974(11) Uani 1 1 d .
H35A H 0.1537 -0.2755 0.5204 0.117 Uiso 1 1 calc R
H35B H 0.2629 -0.3487 0.5579 0.117 Uiso 1 1 calc R
C36 C 0.3589(3) -0.1576(2) 0.6206(2) 0.0767(8) Uani 1 1 d .
H36A H 0.4367 -0.1656 0.6747 0.092 Uiso 1 1 calc R
H36B H 0.4007 -0.1401 0.5690 0.092 Uiso 1 1 calc R

loop_
_atom_site_aniso_label
_atom_site_aniso_U_11
_atom_site_aniso_U_22
_atom_site_aniso_U_33
_atom_site_aniso_U_23
_atom_site_aniso_U_13
_atom_site_aniso_U_12
Ti1 0.0450(3) 0.0405(2) 0.0450(2) 0.01132(15) 0.01207(16) 0.00996(16)
O1 0.0468(9) 0.0491(8) 0.0636(9) 0.0205(7) 0.0134(7) 0.0099(6)
N1 0.0544(11) 0.0521(9) 0.0494(9) 0.0133(7) 0.0196(8) 0.0111(8)
N2 0.0622(12) 0.0449(9) 0.0480(9) 0.0148(7) 0.0154(8) 0.0174(8)
N3 0.0662(13) 0.0714(12) 0.0521(10) 0.0242(9) 0.0076(9) 0.0192(10)
N4 0.0511(11) 0.0457(9) 0.0542(10) 0.0115(7) 0.0090(8) 0.0102(7)
B3 0.0537(15) 0.0500(13) 0.0598(14) 0.0080(10) 0.0196(11) 0.0167(10)
B4 0.0590(16) 0.0567(14) 0.0566(14) 0.0185(11) 0.0238(11) 0.0189(11)
B5 0.0570(15) 0.0438(12) 0.0584(14) 0.0143(10) 0.0190(11) 0.0083(10)
B6 0.0490(15) 0.0673(16) 0.0678(16) 0.0218(13) 0.0103(12) 0.0140(12)
B7 0.0571(17) 0.0586(15) 0.0787(18) 0.0213(13) 0.0225(13) 0.0211(12)
B8 0.0627(18) 0.0636(16) 0.0714(17) 0.0162(13) 0.0297(13) 0.0203(13)
B9 0.0591(17) 0.0577(14) 0.0786(18) 0.0211(13) 0.0301(14) 0.0112(12)
B10 0.0480(15) 0.0584(15) 0.0723(17) 0.0114(12) 0.0156(12) 0.0026(11)
B11 0.0465(16) 0.0706(17) 0.0834(19) 0.0215(14) 0.0238(13) 0.0159(12)
C1 0.0443(12) 0.0490(11) 0.0494(11) 0.0093(8) 0.0115(8) 0.0063(8)
C2 0.0447(12) 0.0469(11) 0.0592(12) 0.0166(9) 0.0123(9) 0.0119(8)
C11 0.0562(14) 0.0644(13) 0.0486(11) 0.0100(10) 0.0112(9) 0.0114(10)
C12 0.0702(17) 0.0769(16) 0.0628(14) 0.0267(12) 0.0314(12) 0.0151(13)
C13 0.0775(18) 0.0542(12) 0.0632(14) 0.0090(10) 0.0314(12) 0.0182(11)
C14 0.0516(13) 0.0522(12) 0.0704(14) 0.0264(10) 0.0157(10) 0.0130(9)
C15 0.0533(13) 0.0552(11) 0.0463(10) 0.0193(9) 0.0181(9) 0.0186(9)
C16 0.0617(17) 0.103(2) 0.105(2) 0.0597(19) 0.0230(15) 0.0337(15)
C17 0.121(3) 0.093(2) 0.0494(14) 0.0191(14) 0.0061(15) 0.0082(19)
C21 0.0700(15) 0.0437(11) 0.0578(12) 0.0169(9) 0.0155(10) 0.0179(10)
C22 0.127(3) 0.0629(15) 0.0714(16) 0.0249(13) 0.0452(17) 0.0471(16)
C23 0.161(4) 0.0516(15) 0.084(2) 0.0192(13) 0.028(2) 0.0412(18)
C24 0.119(3) 0.0549(14) 0.101(2) 0.0354(15) 0.0350(19) 0.0258(15)
C25 0.089(2) 0.0706(17) 0.106(2) 0.0466(16) 0.0415(17) 0.0237(15)
C26 0.0802(18) 0.0565(13) 0.0724(15) 0.0275(11) 0.0362(13) 0.0267(12)
C31 0.0481(13) 0.0496(11) 0.0556(12) 0.0107(9) 0.0064(9) 0.0083(9)
C32 0.0532(14) 0.0614(14) 0.0711(15) 0.0090(11) 0.0196(11) 0.0102(10)
C33 0.0561(16) 0.0734(16) 0.0835(18) 0.0149(14) 0.0194(12) 0.0020(12)
C34 0.076(2) 0.0575(15) 0.124(3) 0.0191(16) 0.0281(18) 0.0013(13)
C35 0.084(2) 0.0578(16) 0.125(3) -0.0145(16) 0.0395(19) 0.0017(14)
C36 0.0719(18) 0.0530(13) 0.0938(19) -0.0031(12) 0.0370(14) 0.0060(11)

loop_
_atom_type_symbol
_atom_type_description
_atom_type_scat_dispersion_real
_atom_type_scat_dispersion_imag
_atom_type_scat_source
C C 0.0033 0.0016 'International Tables Vol C Tables 4.2.6.8 and 6.1.1.4'
H H 0.0000 0.0000 'International Tables Vol C Tables 4.2.6.8 and 6.1.1.4'
B B 0.0013 0.0007 'International Tables Vol C Tables 4.2.6.8 and 6.1.1.4'
N N 0.0061 0.0033 'International Tables Vol C Tables 4.2.6.8 and 6.1.1.4'
Ti Ti 0.2776 0.4457 'International Tables Vol C Tables 4.2.6.8 and 6.1.1.4'
O O 0.0106 0.0060 'International Tables Vol C Tables 4.2.6.8 and 6.1.1.4'

loop_
_geom_angle_atom_site_label_1
_geom_angle_atom_site_label_2
_geom_angle_atom_site_label_3
_geom_angle
O1 Ti1 N4 89.22(7)
O1 Ti1 N2 138.68(7)
N4 Ti1 N2 63.81(7)
O1 Ti1 N1 81.73(7)
N4 Ti1 N1 126.97(8)
N2 Ti1 N1 90.16(7)
O1 Ti1 C2 64.71(7)
N4 Ti1 C2 132.22(8)
N2 Ti1 C2 156.22(8)
N1 Ti1 C2 89.93(8)
O1 Ti1 B3 85.48(8)
N4 Ti1 B3 101.21(9)
N2 Ti1 B3 128.19(8)
N1 Ti1 B3 129.60(9)
C2 Ti1 B3 41.32(9)
O1 Ti1 C1 89.70(7)
N4 Ti1 C1 170.28(8)
N2 Ti1 C1 122.00(8)
N1 Ti1 C1 62.36(8)
C2 Ti1 C1 39.56(7)
B3 Ti1 C1 69.07(9)
O1 Ti1 B5 129.11(8)
N4 Ti1 B5 138.13(8)
N2 Ti1 B5 88.65(8)
N1 Ti1 B5 80.71(9)
C2 Ti1 B5 67.91(8)
B3 Ti1 B5 70.51(9)
C1 Ti1 B5 40.22(8)
O1 Ti1 B4 127.39(8)
N4 Ti1 B4 104.34(9)
N2 Ti1 B4 90.97(8)
N1 Ti1 B4 122.49(8)
C2 Ti1 B4 69.13(9)
B3 Ti1 B4 42.31(9)
C1 Ti1 B4 68.90(9)
B5 Ti1 B4 41.85(9)
O1 Ti1 C15 117.33(7)
N4 Ti1 C15 32.19(7)
N2 Ti1 C15 31.79(7)
N1 Ti1 C15 112.64(7)
C2 Ti1 C15 157.43(8)
B3 Ti1 C15 116.53(8)
C1 Ti1 C15 152.22(7)
B5 Ti1 C15 113.52(8)
B4 Ti1 C15 96.56(8)
C14 O1 Ti1 107.29(12)
C13 N1 C12 106.2(2)
C13 N1 C11 111.71(19)
C12 N1 C11 111.34(18)
C13 N1 Ti1 116.47(14)
C12 N1 Ti1 115.07(15)
C11 N1 Ti1 95.95(13)
C15 N2 C21 124.11(17)
C15 N2 Ti1 89.40(12)
C21 N2 Ti1 132.34(15)
C15 N3 C16 123.0(2)
C15 N3 C17 120.7(2)
C16 N3 C17 116.2(2)
C15 N4 C31 122.23(19)
C15 N4 Ti1 95.34(13)
C31 N4 Ti1 138.15(14)
C2 B3 B4 106.41(17)
C2 B3 B8 104.30(19)
B4 B3 B8 61.24(16)
C2 B3 B7 57.85(15)
B4 B3 B7 110.08(19)
B8 B3 B7 60.20(16)
C2 B3 Ti1 68.52(12)
B4 B3 Ti1 71.86(12)
B8 B3 Ti1 128.39(16)
B7 B3 Ti1 124.74(16)
B3 B4 B5 105.12(18)
B3 B4 B8 59.86(15)
B5 B4 B8 106.2(2)
B3 B4 B9 106.53(19)
B5 B4 B9 59.37(16)
B8 B4 B9 59.45(16)
B3 B4 Ti1 65.83(12)
B5 B4 Ti1 68.52(12)
B8 B4 Ti1 121.64(16)
B9 B4 Ti1 123.15(16)
C1 B5 B4 106.62(17)
C1 B5 B9 105.48(19)
B4 B5 B9 61.31(16)
C1 B5 B10 58.88(15)
B4 B5 B10 109.9(2)
B9 B5 B10 60.09(17)
C1 B5 Ti1 67.44(11)
B4 B5 Ti1 69.63(12)
B9 B5 Ti1 125.87(16)
B10 B5 Ti1 123.73(15)
C2 B6 C1 55.55(13)
C2 B6 B10 102.25(18)
C1 B6 B10 57.83(15)
C2 B6 B7 57.34(16)
C1 B6 B7 102.43(19)
B10 B6 B7 107.1(2)
C2 B6 B11 103.0(2)
C1 B6 B11 103.34(19)
B10 B6 B11 59.85(17)
B7 B6 B11 60.21(17)
C2 B7 B6 59.21(16)
C2 B7 B8 103.49(19)
B6 B7 B8 108.5(2)
C2 B7 B11 104.2(2)
B6 B7 B11 59.98(17)
B8 B7 B11 60.41(17)
C2 B7 B3 57.53(15)
B6 B7 B3 107.8(2)
B8 B7 B3 59.48(16)
B11 B7 B3 107.5(2)
B3 B8 B9 106.5(2)
B3 B8 B7 60.32(16)
B9 B8 B7 107.7(2)
B3 B8 B4 58.89(15)
B9 B8 B4 60.32(16)
B7 B8 B4 108.3(2)
B3 B8 B11 107.7(2)
B9 B8 B11 60.32(17)
B7 B8 B11 59.85(17)
B4 B8 B11 109.1(2)
B5 B9 B10 60.39(16)
B5 B9 B8 106.75(19)
B10 B9 B8 107.6(2)
B5 B9 B4 59.32(15)
B10 B9 B4 108.54(19)
B8 B9 B4 60.23(16)
B5 B9 B11 107.6(2)
B10 B9 B11 59.61(17)
B8 B9 B11 60.26(17)
B4 B9 B11 108.97(19)
C1 B10 B9 103.76(19)
C1 B10 B11 105.05(19)
B9 B10 B11 60.88(18)
C1 B10 B6 59.70(15)
B9 B10 B6 109.1(2)
B11 B10 B6 60.25(17)
C1 B10 B5 57.23(14)
B9 B10 B5 59.53(16)
B11 B10 B5 108.0(2)
B6 B10 B5 107.93(18)
B10 B11 B6 59.90(17)
B10 B11 B7 106.8(2)
B6 B11 B7 59.81(17)
B10 B11 B8 106.9(2)
B6 B11 B8 107.8(2)
B7 B11 B8 59.74(17)
B10 B11 B9 59.51(17)
B6 B11 B9 107.7(2)
B7 B11 B9 106.9(2)
B8 B11 B9 59.43(17)
C11 C1 C2 119.29(18)
C11 C1 B5 117.85(19)
C2 C1 B5 110.65(17)
C11 C1 B10 122.04(19)
C2 C1 B10 110.69(19)
B5 C1 B10 63.89(16)
C11 C1 B6 119.32(19)
C2 C1 B6 61.56(15)
B5 C1 B6 115.70(19)
B10 C1 B6 62.47(16)
C11 C1 Ti1 92.60(14)
C2 C1 Ti1 69.20(11)
B5 C1 Ti1 72.34(12)
B10 C1 Ti1 133.01(15)
B6 C1 Ti1 129.73(14)
C14 C2 C1 116.9(2)
C14 C2 B3 113.47(19)
C1 C2 B3 111.14(17)
C14 C2 B7 125.2(2)
C1 C2 B7 113.17(18)
B3 C2 B7 64.62(16)
C14 C2 B6 124.50(19)
C1 C2 B6 62.89(15)
B3 C2 B6 117.11(19)
B7 C2 B6 63.45(17)
C14 C2 Ti1 84.61(13)
C1 C2 Ti1 71.24(11)
B3 C2 Ti1 70.16(12)
B7 C2 Ti1 132.80(16)
B6 C2 Ti1 133.01(15)
N1 C11 C1 107.13(17)
O1 C14 C2 103.09(17)
N2 C15 N4 110.91(18)
N2 C15 N3 126.7(2)
N4 C15 N3 122.4(2)
N2 C15 Ti1 58.81(11)
N4 C15 Ti1 52.47(11)
N3 C15 Ti1 172.23(18)
N2 C21 C26 116.88(18)
N2 C21 C22 116.1(2)
C26 C21 C22 109.58(19)
C23 C22 C21 109.0(3)
C24 C23 C22 112.7(3)
C23 C24 C25 112.1(2)
C24 C25 C26 111.5(3)
C21 C26 C25 109.3(2)
N4 C31 C36 111.1(2)
N4 C31 C32 112.18(18)
C36 C31 C32 110.5(2)
C31 C32 C33 110.8(2)
C34 C33 C32 110.8(2)
C33 C34 C35 111.2(3)
C34 C35 C36 111.4(3)
C31 C36 C35 110.4(2)

loop_
_geom_bond_atom_site_label_1
_geom_bond_atom_site_label_2
_geom_bond_distance
Ti1 O1 1.9007(15)
Ti1 N4 2.028(2)
Ti1 N2 2.1786(19)
Ti1 N1 2.3222(19)
Ti1 C2 2.360(2)
Ti1 B3 2.386(3)
Ti1 C1 2.391(2)
Ti1 B5 2.467(3)
Ti1 B4 2.485(3)
Ti1 C15 2.546(2)
O1 C14 1.421(3)
N1 C13 1.495(3)
N1 C12 1.502(3)
N1 C11 1.505(3)
N2 C15 1.341(3)
N2 C21 1.495(3)
N3 C15 1.373(3)
N3 C16 1.449(4)
N3 C17 1.462(4)
N4 C15 1.362(3)
N4 C31 1.491(3)
B3 C2 1.675(3)
B3 B4 1.760(3)
B3 B8 1.778(4)
B3 B7 1.793(4)
B4 B5 1.769(4)
B4 B8 1.802(4)
B4 B9 1.804(4)
B5 C1 1.672(3)
B5 B9 1.770(4)
B5 B10 1.785(4)
B6 C2 1.715(3)
B6 C1 1.736(4)
B6 B10 1.783(4)
B6 B7 1.786(4)
B6 B11 1.789(4)
B7 C2 1.681(4)
B7 B8 1.791(4)
B7 B11 1.793(4)
B8 B9 1.788(4)
B8 B11 1.803(4)
B9 B10 1.780(4)
B9 B11 1.804(4)
B10 C1 1.702(3)
B10 B11 1.782(5)
C1 C11 1.528(3)
C1 C2 1.608(3)
C2 C14 1.532(3)
C21 C26 1.532(3)
C21 C22 1.548(4)
C22 C23 1.541(4)
C23 C24 1.524(5)
C24 C25 1.526(4)
C25 C26 1.550(3)
C31 C36 1.527(4)
C31 C32 1.530(3)
C32 C33 1.544(3)
C33 C34 1.525(4)
C34 C35 1.527(5)
C35 C36 1.547(4)
